data_7101197
loop_
_publ_author_name
'Dirk Walther'
'Reinald Fischer'
'Helmar Gorls'
'Jens Langer'
'Astrid Malassa'
'Gavin Vaughan'

_publ_section_title
;
A Key Step of the Formation of Acrylic Acid from CO~2~ and
Ethylene: The Transformation of a Nickelalactone into a
Nickel-acrylate Complex
;
_journal_issue 23
_journal_name_full 'Chemical Communications'
_journal_paper_doi 10.1039/b603540j
_journal_year 2006
_chemical_formula_sum 'C25 H44 Ni O2 P2'
_chemical_formula_weight 497.25
_chemical_name_systematic
;
?
;
_space_group_IT_number 15
_symmetry_cell_setting monoclinic
_symmetry_space_group_name_Hall '-C 2yc'
_symmetry_space_group_name_H-M 'C 1 2/c 1'
_atom_sites_solution_hydrogens geom
_atom_sites_solution_primary direct
_atom_sites_solution_secondary difmap
_audit_creation_method SHELXL-97
_cell_angle_alpha 90.00
_cell_angle_beta 125.904(2)
_cell_angle_gamma 90.00
_cell_formula_units_Z 8
_cell_length_a 24.4910(8)
_cell_length_b 14.8852(6)
_cell_length_c 17.1908(4)
_cell_measurement_temperature 183(2)
_cell_volume 5076.2(3)
_computing_cell_refinement DENZO
_computing_data_collection COLLECT
_computing_data_reduction DENZO
_computing_molecular_graphics SHELXTL/PC
_computing_publication_material SHELXL-97
_computing_structure_refinement 'SHELXL-97 (Sheldrick, 1997)'
_computing_structure_solution 'SHELXS-97 (Sheldrick, 1990)'
_diffrn_ambient_temperature 183(2)
_diffrn_measured_fraction_theta_full 0.994
_diffrn_measured_fraction_theta_max 0.994
_diffrn_measurement_device_type KappaCCD
_diffrn_measurement_method 'phi- + omega-scan'
_diffrn_radiation_monochromator graphite
_diffrn_radiation_source 'fine-focus sealed tube'
_diffrn_radiation_type MoK\a
_diffrn_radiation_wavelength 0.71073
_diffrn_reflns_av_R_equivalents 0.0333
_diffrn_reflns_av_sigmaI/netI 0.0502
_diffrn_reflns_limit_h_max 31
_diffrn_reflns_limit_h_min -31
_diffrn_reflns_limit_k_max 17
_diffrn_reflns_limit_k_min -19
_diffrn_reflns_limit_l_max 22
_diffrn_reflns_limit_l_min -22
_diffrn_reflns_number 9876
_diffrn_reflns_theta_full 27.46
_diffrn_reflns_theta_max 27.46
_diffrn_reflns_theta_min 2.82
_exptl_absorpt_coefficient_mu 0.909
_exptl_absorpt_correction_type none
_exptl_crystal_colour yellow
_exptl_crystal_density_diffrn 1.301
_exptl_crystal_density_method 'not measured'
_exptl_crystal_description prism
_exptl_crystal_F_000 2144
_exptl_crystal_size_max 0.20
_exptl_crystal_size_mid 0.18
_exptl_crystal_size_min 0.12
_refine_diff_density_max 0.779
_refine_diff_density_min -0.640
_refine_diff_density_rms 0.081
_refine_ls_extinction_method none
_refine_ls_goodness_of_fit_ref 1.055
_refine_ls_hydrogen_treatment constr
_refine_ls_matrix_type full
_refine_ls_number_parameters 271
_refine_ls_number_reflns 5794
_refine_ls_number_restraints 4
_refine_ls_restrained_S_all 1.060
_refine_ls_R_factor_all 0.0679
_refine_ls_R_factor_gt 0.0506
_refine_ls_shift/su_max 0.001
_refine_ls_shift/su_mean 0.000
_refine_ls_structure_factor_coef Fsqd
_refine_ls_weighting_details 'calc w=1/[\s^2^(Fo^2^)+(0.0448P)^2^+10.9815P] where P=(Fo^2^+2Fc^2^)/3'
_refine_ls_weighting_scheme calc
_refine_ls_wR_factor_gt 0.1051
_refine_ls_wR_factor_ref 0.1114
_reflns_number_gt 4799
_reflns_number_total 5794
_reflns_threshold_expression >2sigma(I)
_cod_data_source_file b603540j.txt
_cod_depositor_comments
;
The following automatic conversions were performed:
'_exptl_absorpt_correction_type' value 'NONE' changed to 'none' according
to '/home/saulius/struct/CIF-dictionaries/cif_core.dic' dictionary named
'cif_core.dic' version 2.4.1 from 2010-06-29.

Automatic conversion script
Id: cif_fix_enum 1527 2010-12-29 10:47:43Z saulius 
;
_cod_original_sg_symbol_H-M C2/c
_cod_database_code 7101197

loop_
_symmetry_equiv_pos_as_xyz
'x, y, z'
'-x, y, -z+1/2'
'x+1/2, y+1/2, z'
'-x+1/2, y+1/2, -z+1/2'
'-x, -y, -z'
'x, -y, z-1/2'
'-x+1/2, -y+1/2, -z'
'x+1/2, -y+1/2, z-1/2'

loop_
_atom_site_label
_atom_site_type_symbol
_atom_site_fract_x
_atom_site_fract_y
_atom_site_fract_z
_atom_site_U_iso_or_equiv
_atom_site_adp_type
_atom_site_occupancy
_atom_site_symmetry_multiplicity
_atom_site_calc_flag
_atom_site_refinement_flags
_atom_site_disorder_assembly
_atom_site_disorder_group
Ni Ni 0.194241(15) 0.98498(2) 0.16598(2) 0.02009(10) Uani 1 1 d . . .
P1 P 0.16369(3) 0.91440(4) 0.03901(4) 0.02225(15) Uani 1 1 d . . .
P2 P 0.29862(3) 0.94487(5) 0.22829(4) 0.02334(16) Uani 1 1 d . . .
O1 O 0.22023(9) 1.05785(13) 0.27252(12) 0.0305(4) Uani 1 1 d . . .
O2 O 0.18322(12) 1.15820(14) 0.32756(16) 0.0445(6) Uani 1 1 d . . .
C1 C 0.10172(13) 1.0039(2) 0.12330(19) 0.0297(6) Uani 1 1 d . . .
H1A H 0.0716 1.0136 0.0530 0.036 Uiso 1 1 calc R . .
H1B H 0.0854 0.9510 0.1391 0.036 Uiso 1 1 calc R . .
C2 C 0.10294(15) 1.0866(2) 0.1760(2) 0.0371(7) Uani 1 1 d . . .
H2A H 0.0880 1.1394 0.1332 0.045 Uiso 1 1 calc R . .
H2B H 0.0711 1.0781 0.1931 0.045 Uiso 1 1 calc R . .
C3 C 0.17275(15) 1.10379(18) 0.26625(19) 0.0291(6) Uani 1 1 d . . .
C4 C 0.23356(14) 0.84455(18) 0.06069(19) 0.0299(6) Uani 1 1 d . . .
H4A H 0.2313 0.7843 0.0831 0.036 Uiso 1 1 calc R . .
H4B H 0.2289 0.8369 -0.0002 0.036 Uiso 1 1 calc R . .
C5 C 0.30227(14) 0.8878(2) 0.13632(19) 0.0320(6) Uani 1 1 d . . .
H5A H 0.3139 0.9317 0.1049 0.038 Uiso 1 1 calc R . .
H5B H 0.3377 0.8409 0.1669 0.038 Uiso 1 1 calc R . .
C6 C 0.09118(15) 0.83824(19) -0.01677(18) 0.0314(6) Uani 1 1 d . A .
H6A H 0.0511 0.8748 -0.0348 0.038 Uiso 1 1 calc R . .
C7 C 0.07352(18) 0.7903(2) -0.1087(2) 0.0450(8) Uani 1 1 d . A .
H7A H 0.0413 0.8266 -0.1663 0.054 Uiso 1 1 calc R . .
H7B H 0.1146 0.7803 -0.1059 0.054 Uiso 1 1 calc R . .
C8 C 0.0428(3) 0.7032(3) -0.1116(3) 0.0789(15) Uani 1 1 d D . .
H8A H 0.0658 0.6535 -0.1200 0.095 Uiso 0.468(11) 1 calc PR A 1
H8B H -0.0054 0.7025 -0.1669 0.095 Uiso 0.468(11) 1 calc PR A 1
H8C H 0.0432 0.6596 -0.1547 0.095 Uiso 0.532(11) 1 calc PR A 2
H8D H -0.0040 0.7109 -0.1316 0.095 Uiso 0.532(11) 1 calc PR A 2
C9 C 0.0491(4) 0.6891(4) -0.0172(3) 0.046(2) Uiso 0.468(11) 1 d PD A 1
H9A H 0.0050 0.6968 -0.0281 0.055 Uiso 0.468(11) 1 calc PR A 1
H9B H 0.0668 0.6285 0.0096 0.055 Uiso 0.468(11) 1 calc PR A 1
C9A C 0.0903(4) 0.6753(3) -0.0070(3) 0.058(2) Uiso 0.532(11) 1 d PD A 2
H9AA H 0.1342 0.6554 0.0085 0.069 Uiso 0.532(11) 1 calc PR A 2
H9AB H 0.0706 0.6260 0.0079 0.069 Uiso 0.532(11) 1 calc PR A 2
C10 C 0.09864(19) 0.7617(2) 0.0498(2) 0.0518(9) Uani 1 1 d D . .
H10A H 0.1453 0.7381 0.0890 0.062 Uiso 0.468(11) 1 calc PR A 1
H10B H 0.0875 0.7835 0.0933 0.062 Uiso 0.468(11) 1 calc PR A 1
H10C H 0.0633 0.7656 0.0607 0.062 Uiso 0.532(11) 1 calc PR A 2
H10D H 0.1435 0.7635 0.1125 0.062 Uiso 0.532(11) 1 calc PR A 2
C11 C 0.14196(13) 0.98652(17) -0.06181(17) 0.0242(5) Uani 1 1 d . . .
H11A H 0.1297 0.9467 -0.1167 0.029 Uiso 1 1 calc R . .
C12 C 0.19883(14) 1.04891(19) -0.04134(19) 0.0295(6) Uani 1 1 d . . .
H12A H 0.2318 1.0158 -0.0462 0.035 Uiso 1 1 calc R . .
H12B H 0.2227 1.0753 0.0237 0.035 Uiso 1 1 calc R . .
C13 C 0.16351(15) 1.1224(2) -0.1188(2) 0.0370(7) Uani 1 1 d . . .
H13A H 0.1816 1.1824 -0.0900 0.044 Uiso 1 1 calc R . .
H13B H 0.1706 1.1122 -0.1692 0.044 Uiso 1 1 calc R . .
C14 C 0.08848(15) 1.1166(2) -0.1614(2) 0.0400(7) Uani 1 1 d . . .
H14A H 0.0708 1.1765 -0.1615 0.048 Uiso 1 1 calc R . .
H14B H 0.0624 1.0940 -0.2282 0.048 Uiso 1 1 calc R . .
C15 C 0.08310(14) 1.0516(2) -0.0975(2) 0.0339(6) Uani 1 1 d . . .
H15A H 0.0394 1.0194 -0.1347 0.041 Uiso 1 1 calc R . .
H15B H 0.0880 1.0835 -0.0433 0.041 Uiso 1 1 calc R . .
C16 C 0.32968(13) 0.86193(19) 0.32467(18) 0.0288(6) Uani 1 1 d . . .
H16A H 0.3704 0.8316 0.3366 0.035 Uiso 1 1 calc R . .
C17 C 0.27746(14) 0.78996(19) 0.30317(18) 0.0301(6) Uani 1 1 d . . .
H17A H 0.2731 0.7444 0.2579 0.036 Uiso 1 1 calc R . .
H17B H 0.2328 0.8174 0.2755 0.036 Uiso 1 1 calc R . .
C18 C 0.30608(16) 0.7479(2) 0.4020(2) 0.0378(7) Uani 1 1 d . . .
H18A H 0.2692 0.7316 0.4073 0.045 Uiso 1 1 calc R . .
H18B H 0.3323 0.6931 0.4117 0.045 Uiso 1 1 calc R . .
C19 C 0.35153(19) 0.8195(3) 0.4763(2) 0.0546(10) Uani 1 1 d . . .
H19A H 0.3985 0.7973 0.5193 0.066 Uiso 1 1 calc R . .
H19B H 0.3355 0.8351 0.5158 0.066 Uiso 1 1 calc R . .
C20 C 0.34791(16) 0.9021(2) 0.41944(19) 0.0402(7) Uani 1 1 d . . .
H20A H 0.3129 0.9447 0.4079 0.048 Uiso 1 1 calc R . .
H20B H 0.3918 0.9336 0.4540 0.048 Uiso 1 1 calc R . .
C21 C 0.36581(13) 1.02943(18) 0.28500(19) 0.0290(6) Uani 1 1 d . . .
H21A H 0.3663 1.0565 0.3387 0.035 Uiso 1 1 calc R . .
C22 C 0.43748(15) 0.9959(2) 0.3287(3) 0.0465(8) Uani 1 1 d . . .
H22A H 0.4571 0.9676 0.3920 0.056 Uiso 1 1 calc R . .
H22B H 0.4377 0.9517 0.2858 0.056 Uiso 1 1 calc R . .
C23 C 0.47566(19) 1.0781(4) 0.3387(4) 0.110(2) Uani 1 1 d . . .
H23A H 0.5094 1.0633 0.3265 0.132 Uiso 1 1 calc R . .
H23B H 0.4997 1.1020 0.4048 0.132 Uiso 1 1 calc R . .
C24 C 0.42764(16) 1.1464(2) 0.2685(2) 0.0469(8) Uani 1 1 d . . .
H24A H 0.4365 1.1586 0.2203 0.056 Uiso 1 1 calc R . .
H24B H 0.4322 1.2032 0.3017 0.056 Uiso 1 1 calc R . .
C25 C 0.35721(15) 1.1073(2) 0.2202(2) 0.0441(8) Uani 1 1 d . . .
H25A H 0.3392 1.0853 0.1549 0.053 Uiso 1 1 calc R . .
H25B H 0.3260 1.1532 0.2153 0.053 Uiso 1 1 calc R . .

loop_
_atom_site_aniso_label
_atom_site_aniso_U_11
_atom_site_aniso_U_22
_atom_site_aniso_U_33
_atom_site_aniso_U_23
_atom_site_aniso_U_13
_atom_site_aniso_U_12
Ni 0.01991(17) 0.02135(18) 0.01796(16) -0.00098(12) 0.01051(13) 0.00018(13)
P1 0.0262(3) 0.0206(3) 0.0192(3) -0.0003(2) 0.0129(3) -0.0010(3)
P2 0.0207(3) 0.0244(4) 0.0229(3) 0.0031(3) 0.0117(3) 0.0030(3)
O1 0.0309(10) 0.0334(11) 0.0244(9) -0.0058(8) 0.0146(8) -0.0013(8)
O2 0.0678(15) 0.0358(12) 0.0509(13) -0.0135(10) 0.0465(12) -0.0104(11)
C1 0.0229(13) 0.0375(17) 0.0270(13) -0.0035(11) 0.0138(11) -0.0017(11)
C2 0.0334(15) 0.0421(18) 0.0435(16) -0.0016(13) 0.0269(14) 0.0045(13)
C3 0.0434(16) 0.0233(14) 0.0348(14) -0.0017(11) 0.0308(13) -0.0048(12)
C4 0.0393(15) 0.0239(14) 0.0287(13) 0.0015(10) 0.0212(12) 0.0072(12)
C5 0.0338(15) 0.0326(16) 0.0348(14) 0.0058(12) 0.0230(12) 0.0102(12)
C6 0.0385(15) 0.0296(15) 0.0241(13) -0.0041(11) 0.0171(12) -0.0113(12)
C7 0.055(2) 0.0448(19) 0.0324(15) -0.0174(14) 0.0241(15) -0.0216(16)
C8 0.125(4) 0.056(3) 0.069(3) -0.029(2) 0.065(3) -0.048(3)
C10 0.067(2) 0.046(2) 0.0322(16) 0.0002(14) 0.0236(16) -0.0278(18)
C11 0.0278(13) 0.0236(13) 0.0193(11) -0.0001(10) 0.0127(10) -0.0020(11)
C12 0.0290(14) 0.0300(15) 0.0301(13) 0.0037(11) 0.0176(12) -0.0011(12)
C13 0.0395(16) 0.0344(17) 0.0338(15) 0.0073(12) 0.0196(13) -0.0058(13)
C14 0.0398(17) 0.0339(17) 0.0373(16) 0.0128(13) 0.0176(14) 0.0028(14)
C15 0.0282(14) 0.0348(16) 0.0339(14) 0.0110(12) 0.0157(12) 0.0025(12)
C16 0.0251(13) 0.0300(15) 0.0272(13) 0.0076(11) 0.0131(11) 0.0067(11)
C17 0.0342(15) 0.0266(14) 0.0274(13) 0.0010(11) 0.0169(12) 0.0007(12)
C18 0.0459(17) 0.0317(16) 0.0341(15) 0.0070(12) 0.0226(14) 0.0020(13)
C19 0.061(2) 0.056(2) 0.0289(16) 0.0075(15) 0.0166(15) -0.0184(18)
C20 0.0432(17) 0.0415(18) 0.0229(13) 0.0014(12) 0.0122(13) -0.0092(14)
C21 0.0216(13) 0.0280(15) 0.0322(14) 0.0044(11) 0.0129(11) 0.0005(11)
C22 0.0224(15) 0.049(2) 0.054(2) 0.0089(15) 0.0145(14) 0.0032(14)
C23 0.030(2) 0.144(5) 0.118(4) 0.092(4) 0.023(2) 0.000(2)
C24 0.0426(18) 0.055(2) 0.0428(17) 0.0006(15) 0.0251(15) -0.0142(16)
C25 0.0320(16) 0.0383(18) 0.0456(18) 0.0146(14) 0.0137(14) -0.0015(13)

loop_
_atom_type_symbol
_atom_type_description
_atom_type_scat_dispersion_real
_atom_type_scat_dispersion_imag
_atom_type_scat_source
C C 0.0033 0.0016 'International Tables Vol C Tables 4.2.6.8 and 6.1.1.4'
H H 0.0000 0.0000 'International Tables Vol C Tables 4.2.6.8 and 6.1.1.4'
O O 0.0106 0.0060 'International Tables Vol C Tables 4.2.6.8 and 6.1.1.4'
P P 0.1023 0.0942 'International Tables Vol C Tables 4.2.6.8 and 6.1.1.4'
Ni Ni 0.3393 1.1124 'International Tables Vol C Tables 4.2.6.8 and 6.1.1.4'

loop_
_geom_angle_atom_site_label_1
_geom_angle_atom_site_label_2
_geom_angle_atom_site_label_3
_geom_angle
O1 Ni C1 86.47(10)
O1 Ni P1 174.60(6)
C1 Ni P1 93.06(8)
O1 Ni P2 92.82(6)
C1 Ni P2 170.32(9)
P1 Ni P2 88.55(3)
C11 P1 C6 102.28(12)
C11 P1 C4 103.99(12)
C6 P1 C4 104.86(14)
C11 P1 Ni 114.45(9)
C6 P1 Ni 119.53(9)
C4 P1 Ni 110.20(9)
C21 P2 C16 102.37(12)
C21 P2 C5 107.04(14)
C16 P2 C5 105.15(13)
C21 P2 Ni 119.84(9)
C16 P2 Ni 111.75(9)
C5 P2 Ni 109.57(9)
C3 O1 Ni 116.48(17)
C2 C1 Ni 106.30(18)
C3 C2 C1 111.4(2)
O2 C3 O1 123.3(3)
O2 C3 C2 122.2(3)
O1 C3 C2 114.5(2)
C5 C4 P1 111.12(18)
C4 C5 P2 109.78(19)
C7 C6 C10 104.8(2)
C7 C6 P1 115.1(2)
C10 C6 P1 114.23(19)
C8 C7 C6 105.7(3)
C7 C8 C9A 100.2(4)
C7 C8 C9 110.2(3)
C9A C8 C9 35.6(3)
C10 C9 C8 104.0(3)
C8 C9A C10 104.2(3)
C9 C10 C6 105.5(3)
C9 C10 C9A 35.5(3)
C6 C10 C9A 103.3(3)
C15 C11 C12 102.9(2)
C15 C11 P1 115.59(18)
C12 C11 P1 114.64(17)
C11 C12 C13 105.0(2)
C14 C13 C12 106.4(2)
C15 C14 C13 106.1(2)
C14 C15 C11 103.4(2)
C20 C16 C17 102.1(2)
C20 C16 P2 113.9(2)
C17 C16 P2 113.92(18)
C16 C17 C18 104.0(2)
C19 C18 C17 106.0(2)
C18 C19 C20 106.4(2)
C16 C20 C19 103.6(3)
C22 C21 C25 103.4(2)
C22 C21 P2 116.7(2)
C25 C21 P2 115.75(19)
C23 C22 C21 104.5(3)
C22 C23 C24 108.9(3)
C23 C24 C25 106.6(3)
C24 C25 C21 105.2(2)

loop_
_geom_bond_atom_site_label_1
_geom_bond_atom_site_label_2
_geom_bond_distance
Ni O1 1.8892(18)
Ni C1 1.950(3)
Ni P1 2.1242(7)
Ni P2 2.1972(7)
P1 C11 1.832(2)
P1 C6 1.833(3)
P1 C4 1.844(3)
P2 C21 1.833(3)
P2 C16 1.836(3)
P2 C5 1.843(3)
O1 C3 1.298(3)
O2 C3 1.231(3)
C1 C2 1.518(4)
C2 C3 1.511(4)
C4 C5 1.539(4)
C6 C7 1.546(4)
C6 C10 1.548(4)
C7 C8 1.485(5)
C8 C9A 1.519(4)
C8 C9 1.552(4)
C9 C10 1.524(4)
C9A C10 1.553(4)
C11 C15 1.534(4)
C11 C12 1.533(4)
C12 C13 1.539(4)
C13 C14 1.530(4)
C14 C15 1.526(4)
C16 C20 1.535(4)
C16 C17 1.538(4)
C17 C18 1.541(4)
C18 C19 1.530(4)
C19 C20 1.541(4)
C21 C22 1.532(4)
C21 C25 1.535(4)
C22 C23 1.486(6)
C23 C24 1.487(5)
C24 C25 1.524(4)
